data_2017934
loop_
_publ_author_name
'Suleiman Gwaram, Nura'
'Khaledi, Hamid'
'Mohd Ali, Hapipah'
'Olmstead, Marilyn M.'

_publ_section_title
;
 Two new polymorphs of 2,6-diaminopyrimidin-4(3<i>H</i>)-one
 monohydrate
;
_journal_coeditor_code FN3068
_journal_issue 1
_journal_name_full 'Acta Crystallographica Section C'
_journal_page_first o6
_journal_page_last o9
_journal_paper_doi 10.1107/S0108270110046317
_journal_volume 67
_journal_year 2011
_chemical_formula_iupac 'C4 H6 N4 O, H2 O'
_chemical_formula_moiety 'C4 H6 N4 O, H2 O'
_chemical_formula_sum 'C4 H8 N4 O2'
_chemical_formula_weight 144.14
_chemical_name_systematic
;
2,6-diaminopyrimidin-4(3<i>H</i>)-one monohydrate
;
_space_group_IT_number 2
_symmetry_cell_setting triclinic
_symmetry_space_group_name_Hall '-P 1'
_symmetry_space_group_name_H-M 'P -1'
_atom_sites_solution_hydrogens geom
_atom_sites_solution_primary direct
_atom_sites_solution_secondary difmap
_audit_creation_method SHELXL-97
_cell_angle_alpha 83.111(5)
_cell_angle_beta 88.090(6)
_cell_angle_gamma 81.479(6)
_cell_formula_units_Z 2
_cell_length_a 3.9293(3)
_cell_length_b 8.6611(7)
_cell_length_c 9.6044(8)
_cell_measurement_reflns_used 1370
_cell_measurement_temperature 100(2)
_cell_measurement_theta_max 30.29
_cell_measurement_theta_min 3.02
_cell_volume 320.88(4)
_computing_cell_refinement 'SAINT (Bruker, 2007)'
_computing_data_collection 'APEX2 (Bruker, 2007)'
_computing_data_reduction 'SAINT (Bruker, 2007)'
_computing_molecular_graphics 'SHELXTL (Sheldrick, 2008)'
_computing_publication_material 'SHELXTL (Sheldrick, 2008)'
_computing_structure_refinement 'SHELXL97 (Sheldrick, 2008)'
_computing_structure_solution 'SHELXS97 (Sheldrick, 2008)'
_diffrn_ambient_temperature 100(2)
_diffrn_measured_fraction_theta_full 0.973
_diffrn_measured_fraction_theta_max 0.972
_diffrn_measurement_device_type 'Bruker APEXII CCD'
_diffrn_measurement_method '\f and \w scans'
_diffrn_radiation_monochromator graphite
_diffrn_radiation_source 'fine-focus sealed tube'
_diffrn_radiation_type MoK\a
_diffrn_radiation_wavelength 0.71073
_diffrn_reflns_av_R_equivalents 0.0168
_diffrn_reflns_av_sigmaI/netI 0.0304
_diffrn_reflns_limit_h_max 4
_diffrn_reflns_limit_h_min -4
_diffrn_reflns_limit_k_max 10
_diffrn_reflns_limit_k_min -10
_diffrn_reflns_limit_l_max 11
_diffrn_reflns_limit_l_min -11
_diffrn_reflns_number 2138
_diffrn_reflns_theta_full 25.00
_diffrn_reflns_theta_max 25.05
_diffrn_reflns_theta_min 2.39
_exptl_absorpt_coefficient_mu 0.121
_exptl_absorpt_correction_T_max 0.9844
_exptl_absorpt_correction_T_min 0.9475
_exptl_absorpt_correction_type multi-scan
_exptl_absorpt_process_details '(SADABS; Sheldrick, 1996)'
_exptl_crystal_colour colorless
_exptl_crystal_density_diffrn 1.492
_exptl_crystal_density_method 'not measured'
_exptl_crystal_description block
_exptl_crystal_F_000 152
_exptl_crystal_size_max 0.45
_exptl_crystal_size_mid 0.35
_exptl_crystal_size_min 0.13
_refine_diff_density_max 0.202
_refine_diff_density_min -0.257
_refine_ls_extinction_method none
_refine_ls_goodness_of_fit_ref 1.036
_refine_ls_hydrogen_treatment mixed
_refine_ls_matrix_type full
_refine_ls_number_parameters 112
_refine_ls_number_reflns 1113
_refine_ls_number_restraints 7
_refine_ls_restrained_S_all 1.033
_refine_ls_R_factor_all 0.0394
_refine_ls_R_factor_gt 0.0358
_refine_ls_shift/su_max 0.000
_refine_ls_shift/su_mean 0.000
_refine_ls_structure_factor_coef Fsqd
_refine_ls_weighting_details 'calc w=1/[\s^2^(Fo^2^)+(0.0730P)^2^+0.0912P] where P=(Fo^2^+2Fc^2^)/3'
_refine_ls_weighting_scheme calc
_refine_ls_wR_factor_gt 0.1068
_refine_ls_wR_factor_ref 0.1118
_reflns_number_gt 996
_reflns_number_total 1113
_reflns_threshold_expression I>2\s(I)
_cod_data_source_file fn3068.cif
_cod_data_source_block II
_cod_database_code 2017934
_cod_database_fobs_code 2017934

loop_
_symmetry_equiv_pos_as_xyz
'x, y, z'
'-x, -y, -z'

loop_
_atom_site_type_symbol
_atom_site_label
_atom_site_fract_x
_atom_site_fract_y
_atom_site_fract_z
_atom_site_U_iso_or_equiv
_atom_site_adp_type
_atom_site_calc_flag
_atom_site_refinement_flags
_atom_site_occupancy
_atom_site_disorder_assembly
_atom_site_disorder_group
O O2 0.8723(3) 0.42708(12) 0.35218(11) 0.0178(3) Uani d . 1 . .
N N1 1.0531(3) 0.85718(15) 0.16673(13) 0.0163(3) Uani d . 1 . .
N N2 1.2801(3) 0.89049(16) 0.37701(14) 0.0185(4) Uani d D 1 . .
H H2A 1.345(5) 0.856(2) 0.4627(17) 0.022 Uiso d D 1 . .
H H2B 1.344(4) 0.9798(19) 0.3378(19) 0.022 Uiso d D 1 . .
N N3 1.0696(3) 0.65930(14) 0.35786(13) 0.0153(3) Uani d D 1 . .
H H3 1.105(4) 0.632(2) 0.4461(16) 0.018 Uiso d D 1 . .
N N4 0.8325(4) 0.82005(17) -0.04094(14) 0.0227(4) Uani d D 1 . .
H H4A 0.877(5) 0.914(2) -0.072(2) 0.027 Uiso d D 1 . .
H H4B 0.713(5) 0.772(2) -0.0924(19) 0.027 Uiso d D 1 . .
C C2 1.1329(4) 0.80288(17) 0.29798(16) 0.0151(4) Uani d . 1 . .
C C4 0.9195(4) 0.55938(17) 0.28491(16) 0.0154(4) Uani d . 1 . .
C C5 0.8382(4) 0.61166(19) 0.14700(16) 0.0178(4) Uani d . 1 . .
H H5 0.7390 0.5475 0.0908 0.021 Uiso calc R 1 . .
C C6 0.9056(4) 0.76208(19) 0.09153(16) 0.0171(4) Uani d . 1 . .
O O1 0.4541(3) 0.21283(13) 0.32544(12) 0.0204(3) Uani d D 1 . .
H H1A 0.602(5) 0.274(2) 0.319(2) 0.025 Uiso d D 1 . .
H H1B 0.269(4) 0.271(2) 0.3414(19) 0.025 Uiso d D 1 . .

loop_
_atom_site_aniso_label
_atom_site_aniso_U_11
_atom_site_aniso_U_22
_atom_site_aniso_U_33
_atom_site_aniso_U_12
_atom_site_aniso_U_13
_atom_site_aniso_U_23
O2 0.0224(6) 0.0142(6) 0.0169(6) -0.0062(4) -0.0023(4) 0.0030(4)
N1 0.0191(7) 0.0153(7) 0.0142(7) -0.0038(5) -0.0005(5) 0.0014(5)
N2 0.0273(7) 0.0148(7) 0.0138(7) -0.0075(6) -0.0046(6) 0.0032(5)
N3 0.0194(7) 0.0148(7) 0.0113(7) -0.0036(5) -0.0015(5) 0.0019(5)
N4 0.0367(8) 0.0191(7) 0.0143(7) -0.0134(6) -0.0065(6) 0.0029(5)
C2 0.0147(7) 0.0140(8) 0.0158(8) -0.0021(6) 0.0018(6) 0.0008(6)
C4 0.0145(7) 0.0137(7) 0.0178(8) -0.0026(6) 0.0016(6) -0.0004(6)
C5 0.0197(8) 0.0183(8) 0.0162(8) -0.0064(6) -0.0011(6) -0.0006(6)
C6 0.0171(7) 0.0181(8) 0.0157(8) -0.0032(6) 0.0006(6) -0.0002(6)
O1 0.0206(6) 0.0161(6) 0.0251(6) -0.0057(5) -0.0024(5) -0.0002(5)

loop_
_atom_type_symbol
_atom_type_description
_atom_type_scat_dispersion_real
_atom_type_scat_dispersion_imag
_atom_type_scat_source
C C 0.0033 0.0016 'International Tables Vol C Tables 4.2.6.8 and 6.1.1.4'
H H 0.0000 0.0000 'International Tables Vol C Tables 4.2.6.8 and 6.1.1.4'
N N 0.0061 0.0033 'International Tables Vol C Tables 4.2.6.8 and 6.1.1.4'
O O 0.0106 0.0060 'International Tables Vol C Tables 4.2.6.8 and 6.1.1.4'

loop_
_geom_angle_atom_site_label_1
_geom_angle_atom_site_label_2
_geom_angle_atom_site_label_3
_geom_angle_site_symmetry_1
_geom_angle_site_symmetry_3
_geom_angle
_geom_angle_publ_flag
C2 N1 C6 . . 117.07(13) ?
C2 N2 H2A . . 121.9(13) ?
C2 N2 H2B . . 119.1(12) ?
H2A N2 H2B . . 118.3(18) ?
C2 N3 C4 . . 122.12(13) ?
C2 N3 H3 . . 119.7(12) ?
C4 N3 H3 . . 118.0(12) ?
C6 N4 H4A . . 119.1(13) ?
C6 N4 H4B . . 120.7(13) ?
H4A N4 H4B . . 119.6(19) ?
N1 C2 N2 . . 119.89(14) y
N1 C2 N3 . . 122.51(14) ?
N2 C2 N3 . . 117.60(14) y
O2 C4 C5 . . 126.64(14) y
O2 C4 N3 . . 116.60(13) y
C5 C4 N3 . . 116.76(14) ?
C4 C5 C6 . . 118.48(15) ?
C4 C5 H5 . . 120.8 ?
C6 C5 H5 . . 120.8 ?
N4 C6 N1 . . 115.37(14) y
N4 C6 C5 . . 121.59(15) y
N1 C6 C5 . . 123.04(14) ?
H1A O1 H1B . . 104.1(18) ?

loop_
_geom_bond_atom_site_label_1
_geom_bond_atom_site_label_2
_geom_bond_site_symmetry_2
_geom_bond_distance
_geom_bond_publ_flag
O2 C4 . 1.2815(18) y
N1 C2 . 1.322(2) y
N1 C6 . 1.359(2) y
N2 C2 . 1.336(2) y
N2 H2A . 0.874(15) ?
N2 H2B . 0.885(15) ?
N3 C2 . 1.360(2) y
N3 C4 . 1.383(2) y
N3 H3 . 0.863(15) ?
N4 C6 . 1.335(2) y
N4 H4A . 0.876(16) ?
N4 H4B . 0.874(15) ?
C4 C5 . 1.379(2) y
C5 C6 . 1.406(2) y
C5 H5 . 0.9500 ?
O1 H1A . 0.837(15) ?
O1 H1B . 0.841(15) ?

loop_
_geom_hbond_atom_site_label_D
_geom_hbond_atom_site_label_H
_geom_hbond_atom_site_label_A
_geom_hbond_site_symmetry_A
_geom_hbond_distance_DH
_geom_hbond_distance_HA
_geom_hbond_distance_DA
_geom_hbond_angle_DHA
O1 H1A O2 . 0.837(15) 1.881(16) 2.6935(15) 163.4(19)
O1 H1B O2 1_455 0.841(15) 1.916(16) 2.7485(16) 170.2(18)
N4 H4B O1 2_665 0.874(15) 2.336(18) 3.0501(18) 139.0(16)
N4 H4A N1 2_775 0.876(16) 2.129(16) 3.0004(19) 173.2(18)
N2 H2B O1 1_665 0.885(15) 2.116(16) 2.9527(17) 157.5(17)
N2 H2A O1 2_766 0.874(15) 2.190(15) 3.0605(18) 173.9(17)
N3 H3 O2 2_766 0.863(15) 1.945(15) 2.8035(17) 173.3(17)

loop_
_cod_related_entry_id
_cod_related_entry_database
_cod_related_entry_code
1 ChemSpider 14018502
